data_7001823
loop_
_publ_author_name
'Chin, Aileen'
'Edgar, Mark'
'Harding, Charles J'
'McKee, Vickie'
'Nelson, Jane'

_publ_section_title
;
 A novel trisprotonated \b-dialdiminate cryptand
;
_journal_issue 32
_journal_name_full 'Dalton Transactions'
_journal_page_first 6315
_journal_page_last 6326
_journal_paper_doi 10.1039/b821237f
_journal_year 2009
_chemical_formula_sum 'C21 H64 N8 O14'
_chemical_formula_weight 652.80
_chemical_name_systematic
;
?
;
_space_group_IT_number 188
_symmetry_cell_setting hexagonal
_symmetry_space_group_name_Hall 'P -6c 2'
_symmetry_space_group_name_H-M 'P -6 c 2'
_atom_sites_solution_hydrogens geom
_atom_sites_solution_primary direct
_atom_sites_solution_secondary difmap
_audit_creation_method SHELXL-97
_cell_angle_alpha 90.00
_cell_angle_beta 90.00
_cell_angle_gamma 120.00
_cell_formula_units_Z 2
_cell_length_a 8.0397(9)
_cell_length_b 8.0397(9)
_cell_length_c 33.925(4)
_cell_measurement_reflns_used 4216
_cell_measurement_temperature 150(2)
_cell_measurement_theta_max 24.77
_cell_measurement_theta_min 2.40
_cell_volume 1899.0(4)
_computing_cell_refinement 'Bruker SAINT'
_computing_data_collection 'Bruker APEX2'
_computing_data_reduction 'Bruker SAINT'
_computing_molecular_graphics 'Bruker SHELXTL'
_computing_publication_material 'Bruker SHELXTL'
_computing_structure_refinement 'SHELXL-97 (Sheldrick, 2008)'
_computing_structure_solution 'SHELXS-97 (Sheldrick, 2008)'
_diffrn_ambient_temperature 150(2)
_diffrn_measured_fraction_theta_full 0.998
_diffrn_measured_fraction_theta_max 0.998
_diffrn_measurement_device_type 'Bruker APEX-II CCD'
_diffrn_measurement_method '\f and \w scans'
_diffrn_radiation_monochromator graphite
_diffrn_radiation_source 'fine-focus sealed tube'
_diffrn_radiation_type MoK\a
_diffrn_radiation_wavelength 0.71073
_diffrn_reflns_av_R_equivalents 0.0292
_diffrn_reflns_av_sigmaI/netI 0.0129
_diffrn_reflns_limit_h_max 9
_diffrn_reflns_limit_h_min -9
_diffrn_reflns_limit_k_max 9
_diffrn_reflns_limit_k_min -9
_diffrn_reflns_limit_l_max 40
_diffrn_reflns_limit_l_min -40
_diffrn_reflns_number 13476
_diffrn_reflns_theta_full 24.99
_diffrn_reflns_theta_max 24.99
_diffrn_reflns_theta_min 2.40
_exptl_absorpt_coefficient_mu 0.094
_exptl_absorpt_correction_T_max 0.9953
_exptl_absorpt_correction_T_min 0.9448
_exptl_absorpt_correction_type multi-scan
_exptl_crystal_colour Colourless
_exptl_crystal_density_diffrn 1.142
_exptl_crystal_density_method 'not measured'
_exptl_crystal_description plate
_exptl_crystal_F_000 716
_exptl_crystal_size_max 0.61
_exptl_crystal_size_mid 0.47
_exptl_crystal_size_min 0.05
_refine_diff_density_max 0.455
_refine_diff_density_min -0.175
_refine_diff_density_rms 0.048
_refine_ls_abs_structure_details 'Flack H D (1983), Acta Cryst. A39, 876-881'
_refine_ls_abs_structure_Flack 1(4)
_refine_ls_extinction_method none
_refine_ls_goodness_of_fit_ref 1.085
_refine_ls_hydrogen_treatment mixed
_refine_ls_matrix_type full
_refine_ls_number_parameters 79
_refine_ls_number_reflns 1161
_refine_ls_number_restraints 0
_refine_ls_restrained_S_all 1.085
_refine_ls_R_factor_all 0.0758
_refine_ls_R_factor_gt 0.0689
_refine_ls_shift/su_max 0.016
_refine_ls_shift/su_mean 0.002
_refine_ls_structure_factor_coef Fsqd
_refine_ls_weighting_details 'calc w=1/[\s^2^(Fo^2^)+(0.0984P)^2^+1.6040P] where P=(Fo^2^+2Fc^2^)/3'
_refine_ls_weighting_scheme calc
_refine_ls_wR_factor_gt 0.1941
_refine_ls_wR_factor_ref 0.2018
_reflns_number_gt 1044
_reflns_number_total 1161
_reflns_threshold_expression >2sigma(I)
_cod_data_source_file b821237f.txt
_cod_data_source_block jmim3
_cod_depositor_comments
;
The following automatic conversions were performed:
'_symmetry_cell_setting' value 'Hexagonal' changed to 'hexagonal'
according to '/home/saulius/struct/CIF-dictionaries/cif_core.dic'
dictionary named 'cif_core.dic' version 2.4.1 from 2010-06-29.

Automatic conversion script
Id: cif_fix_enum 1527 2010-12-29 10:47:43Z saulius 
;
_cod_original_sg_symbol_H-M P-6c2
_cod_database_code 7001823

loop_
_symmetry_equiv_pos_as_xyz
'x, y, z'
'-y, x-y, z'
'-x+y, -x, z'
'x, y, -z+1/2'
'-y, x-y, -z+1/2'
'-x+y, -x, -z+1/2'
'-y, -x, z+1/2'
'-x+y, y, z+1/2'
'x, x-y, z+1/2'
'-y, -x, -z'
'-x+y, y, -z'
'x, x-y, -z'

loop_
_atom_site_label
_atom_site_type_symbol
_atom_site_fract_x
_atom_site_fract_y
_atom_site_fract_z
_atom_site_U_iso_or_equiv
_atom_site_adp_type
_atom_site_occupancy
_atom_site_symmetry_multiplicity
_atom_site_calc_flag
_atom_site_refinement_flags
_atom_site_disorder_assembly
_atom_site_disorder_group
N1 N 0.3333 0.6667 0.12348(13) 0.0428(10) Uani 1 3 d S . .
C1 C 0.3223(7) 0.4863(5) 0.11206(9) 0.0501(8) Uani 1 1 d . B .
H1A H 0.3853 0.5025 0.0861 0.044(9) Uiso 1 1 calc R . .
H1B H 0.1859 0.3853 0.1093 0.053(10) Uiso 1 1 calc R . .
C2 C 0.4178(8) 0.4242(7) 0.14200(10) 0.0685(13) Uani 1 1 d . . .
H2A H 0.4240 0.3117 0.1320 0.092(15) Uiso 1 1 calc R A 1
H2B H 0.5506 0.5296 0.1468 0.084(16) Uiso 1 1 calc R A 1
N2 N 0.3086(8) 0.3743(7) 0.17852(8) 0.0848(13) Uani 0.50 1 d P B 1
H2 H 0.2107 0.2508 0.1760 0.102 Uiso 0.50 1 d P C 1
N2' N 0.3086(8) 0.3743(7) 0.17852(8) 0.0848(13) Uani 0.50 1 d P B 2
H2' H 0.1850 0.3351 0.1778 0.110 Uiso 0.50 1 calc PR B 2
C3 C 0.3934(10) 0.3870(8) 0.21318(10) 0.0904(19) Uani 1 1 d . . .
H3 H 0.5259 0.4251 0.2137 0.051(11) Uiso 1 1 calc R B 1
C4 C 0.2878(9) 0.3440(9) 0.2500 0.0621(15) Uani 1 2 d S . .
H4 H 0.1521 0.2887 0.2500 0.11(3) Uiso 1 2 calc SR . .
O1W O 0.0000 0.0000 0.15948(11) 0.0799(15) Uani 1 3 d S . .
H1WA H 0.0000 0.0000 0.1347 0.104 Uiso 1 3 d S . .
O2W O 0.0000 0.0000 0.07872(12) 0.0567(11) Uani 1 3 d S . .
H2WA H -0.0186 0.0907 0.0714 0.074 Uiso 0.33 1 d P . .
H2WB H 0.1133 0.0313 0.0714 0.074 Uiso 0.33 1 d P . .
O3W O -0.2461(5) -0.3167(6) 0.03481(7) 0.0782(10) Uani 1 1 d . . .
H3WA H -0.3550 -0.3510 0.0250 0.102 Uiso 0.50 1 d P . .
H3WB H -0.1680 -0.2880 0.0164 0.102 Uiso 0.50 1 d P . .
H3WC H -0.2500 -0.4060 0.0480 0.102 Uiso 0.50 1 d P . .
H3WD H -0.2130 -0.2220 0.0490 0.102 Uiso 0.50 1 d P . .
O4W O -0.3333 -0.6667 0.06618(13) 0.0712(14) Uani 1 3 d S . .
H4WB H -0.3300 -0.5660 0.0580 0.093 Uiso 0.50 1 d P . .
O5W O -0.5050(12) -0.3371(17) -0.00823(18) 0.068(2) Uani 0.33 1 d P . .
H5WA H -0.4788 -0.3024 -0.0334 0.088 Uiso 0.33 1 d P . .
H5WB H -0.6235 -0.3731 -0.0066 0.088 Uiso 0.33 1 d P . .

loop_
_atom_site_aniso_label
_atom_site_aniso_U_11
_atom_site_aniso_U_22
_atom_site_aniso_U_33
_atom_site_aniso_U_23
_atom_site_aniso_U_13
_atom_site_aniso_U_12
N1 0.0340(12) 0.0340(12) 0.060(3) 0.000 0.000 0.0170(6)
C1 0.059(2) 0.0396(18) 0.0526(17) -0.0039(14) -0.0018(17) 0.0255(18)
C2 0.109(4) 0.076(3) 0.057(2) 0.0016(18) 0.008(2) 0.074(3)
N2 0.087(3) 0.110(3) 0.0453(16) 0.0071(18) 0.0082(18) 0.040(3)
N2' 0.087(3) 0.110(3) 0.0453(16) 0.0071(18) 0.0082(18) 0.040(3)
C3 0.140(6) 0.105(4) 0.056(2) 0.005(2) -0.004(3) 0.083(4)
C4 0.083(5) 0.068(3) 0.046(2) 0.000 0.000 0.045(4)
O1W 0.102(2) 0.102(2) 0.0355(19) 0.000 0.000 0.0510(12)
O2W 0.0621(16) 0.0621(16) 0.0458(19) 0.000 0.000 0.0310(8)
O3W 0.092(2) 0.082(2) 0.0489(13) -0.0054(16) 0.0009(14) 0.034(2)
O4W 0.083(2) 0.083(2) 0.048(2) 0.000 0.000 0.0415(11)
O5W 0.061(5) 0.097(6) 0.048(4) -0.003(4) -0.003(3) 0.042(5)

loop_
_atom_type_symbol
_atom_type_description
_atom_type_scat_dispersion_real
_atom_type_scat_dispersion_imag
_atom_type_scat_source
C C 0.0033 0.0016 'International Tables Vol C Tables 4.2.6.8 and 6.1.1.4'
H H 0.0000 0.0000 'International Tables Vol C Tables 4.2.6.8 and 6.1.1.4'
N N 0.0061 0.0033 'International Tables Vol C Tables 4.2.6.8 and 6.1.1.4'
O O 0.0106 0.0060 'International Tables Vol C Tables 4.2.6.8 and 6.1.1.4'

loop_
_geom_angle_atom_site_label_1
_geom_angle_atom_site_label_2
_geom_angle_atom_site_label_3
_geom_angle
_geom_angle_site_symmetry_1
_geom_angle_site_symmetry_3
_geom_angle_publ_flag
C1 N1 C1 113.23(17) 3_565 2_665 ?
C1 N1 C1 113.23(17) 3_565 . ?
C1 N1 C1 113.23(17) 2_665 . ?
N1 C1 C2 111.3(3) . . ?
N2 C2 C1 109.2(4) . . ?
C3 N2 C2 120.9(5) . . ?
N2 C3 C4 121.6(6) . . ?
C3 C4 C3 118.8(7) 4 . ?
O5W O5W O5W 105.7(5) 10_445 12 ?

loop_
_geom_bond_atom_site_label_1
_geom_bond_atom_site_label_2
_geom_bond_distance
_geom_bond_site_symmetry_2
_geom_bond_publ_flag
N1 C1 1.460(3) 3_565 ?
N1 C1 1.460(3) 2_665 ?
N1 C1 1.460(3) . ?
C1 C2 1.502(5) . ?
C2 N2 1.454(5) . ?
N2 C3 1.337(6) . ?
C3 C4 1.452(6) . ?
C4 C3 1.452(6) 4 ?
O5W O5W 1.39(2) 10_445 ?
O5W O5W 1.47(2) 12 ?

loop_
_geom_hbond_atom_site_label_D
_geom_hbond_atom_site_label_H
_geom_hbond_atom_site_label_A
_geom_hbond_distance_DH
_geom_hbond_distance_HA
_geom_hbond_distance_DA
_geom_hbond_angle_DHA
_geom_hbond_site_symmetry_A
N2 H2 O1W 0.91 1.96 2.857(5) 168.3 .
O1W H1WA O2W 0.84 1.90 2.740(5) 180.0 .
O2W H2WA O3W 0.85 1.95 2.753(4) 157.1 3
O2W H2WB O3W 0.85 1.95 2.753(4) 157.1 2
O3W H3WA O5W 0.84 1.69 2.480(8) 153.8 .
O3W H3WA O5W 0.84 2.22 3.048(12) 167.4 10_445
O3W H3WA O5W 0.84 2.39 3.011(12) 130.7 12
O3W H3WB O3W 0.83 1.97 2.752(5) 157.0 11
O3W H3WC O4W 0.83 1.95 2.751(4) 159.9 .
O3W H3WD O2W 0.82 2.02 2.753(4) 147.9 .
O4W H4WB O3W 0.84 1.93 2.751(4) 162.9 .
O5W H5WB O5W 0.85 1.91 2.689(15) 152.8 11_455
